data_1562913
loop_
_publ_author_name
'Titlbach, Sven'
'Hoffbauer, Wilfried'
'Glaum, Robert'

_publ_section_title
;
 Equilibrium relations in the system TiO2/V2O5/P2O5 and crystal structure
 of a NASICON-related vanadyl(V) titanium(IV) phosphate
;
_journal_name_full 'Journal of Solid State Chemistry'
_journal_page_first 565
_journal_page_last 573
_journal_paper_doi 10.1016/j.jssc.2012.07.022
_journal_volume 196
_journal_year 2012
_chemical_formula_moiety 'O74 P18 Ti12 V2'
_chemical_formula_sum 'O74 P18 Ti12 V2'
_chemical_formula_weight 2418.14
_space_group_IT_number 176
_space_group_name_Hall '-P 6c'
_space_group_name_H-M_alt 'P 63/m'
_symmetry_cell_setting hexagonal
_symmetry_space_group_name_Hall '-P 6c'
_symmetry_space_group_name_H-M 'P 63/m'
_atom_sites_solution_hydrogens geom
_atom_sites_solution_primary direct
_atom_sites_solution_secondary difmap
_cell_angle_alpha 90
_cell_angle_beta 90
_cell_angle_gamma 120
_cell_formula_units_Z 1
_cell_length_a 8.4438(3)
_cell_length_b 8.4438(3)
_cell_length_c 22.2150(10)
_cell_measurement_reflns_used 0
_cell_measurement_temperature 293(2)
_cell_measurement_theta_max 0
_cell_measurement_theta_min 0
_cell_volume 1371.68(9)
_computing_molecular_graphics 'Ortep-3 for Windows (Farrugia, 1997)'
_computing_publication_material 'WinGX publication routines (Farrugia, 1999)'
_computing_structure_refinement 'SHELXL-97 (Sheldrick, 1997)'
_computing_structure_solution 'SHELXS-97 (Sheldrick, 1990)'
_diffrn_ambient_temperature 293(2)
_diffrn_measured_fraction_theta_full 0.999
_diffrn_measured_fraction_theta_max 0.999
_diffrn_radiation_monochromator graphite
_diffrn_radiation_type MoK\a
_diffrn_radiation_wavelength 0.71073
_diffrn_reflns_av_R_equivalents 0.0763
_diffrn_reflns_av_unetI/netI 0.0217
_diffrn_reflns_limit_h_max 13
_diffrn_reflns_limit_h_min -13
_diffrn_reflns_limit_k_max 13
_diffrn_reflns_limit_k_min -13
_diffrn_reflns_limit_l_max 35
_diffrn_reflns_limit_l_min -35
_diffrn_reflns_number 62955
_diffrn_reflns_theta_full 35
_diffrn_reflns_theta_max 35
_diffrn_reflns_theta_min 2.93
_exptl_absorpt_coefficient_mu 2.661
_exptl_absorpt_correction_T_max 0.9101
_exptl_absorpt_correction_T_min 0.8408
_exptl_absorpt_correction_type analytical
_exptl_absorpt_process_details
;
        (see. N.W. Alcock (1970). Cryst. Computing, p271)
;
_exptl_crystal_colour yellowish
_exptl_crystal_density_diffrn 2.927
_exptl_crystal_density_method 'not measured'
_exptl_crystal_description plate
_exptl_crystal_F_000 1172
_exptl_crystal_size_max 0.1
_exptl_crystal_size_mid 0.1
_exptl_crystal_size_min 0.1
_refine_diff_density_max 0.897
_refine_diff_density_min -1.142
_refine_diff_density_rms 0.146
_refine_ls_extinction_coef 0.0043(5)
_refine_ls_extinction_method SHELXL
_refine_ls_goodness_of_fit_ref 1.059
_refine_ls_hydrogen_treatment noref
_refine_ls_matrix_type full
_refine_ls_number_parameters 87
_refine_ls_number_reflns 2066
_refine_ls_number_restraints 0
_refine_ls_restrained_S_all 1.059
_refine_ls_R_factor_all 0.0491
_refine_ls_R_factor_gt 0.0324
_refine_ls_shift/su_max 0
_refine_ls_shift/su_mean 0
_refine_ls_structure_factor_coef Fsqd
_refine_ls_weighting_details 'calc w=1/[\s^2^(Fo^2^)+(0.0365P)^2^+2.6958P] where P=(Fo^2^+2Fc^2^)/3'
_refine_ls_weighting_scheme calc
_refine_ls_wR_factor_ref 0.0842
_reflns_number_gt 1656
_reflns_number_total 2066
_reflns_threshold_expression >2sigma(I)
_cod_data_source_file JSSC-2012-196-565.cif
_cod_data_source_block 1
_cod_database_code 1562913

loop_
_symmetry_equiv_pos_as_xyz
'x, y, z'
'-y, x-y, z'
'-x+y, -x, z'
'-x, -y, z+1/2'
'y, -x+y, z+1/2'
'x-y, x, z+1/2'
'-x, -y, -z'
'y, -x+y, -z'
'x-y, x, -z'
'x, y, -z-1/2'
'-y, x-y, -z-1/2'
'-x+y, -x, -z-1/2'

loop_
_atom_site_label
_atom_site_fract_x
_atom_site_fract_y
_atom_site_fract_z
_atom_site_U_iso_or_equiv
_atom_site_adp_type
_atom_site_calc_flag
_atom_site_refinement_flags
_atom_site_occupancy
_atom_site_disorder_assembly
_atom_site_disorder_group
_atom_site_type_symbol
Ti1 0.6667 0.3333 0.01884(3) 0.00883(11) Uani d S 1 . . Ti
Ti2 0.3333 -0.3333 0.17992(2) 0.00839(11) Uani d S 1 . . Ti
Ti3 0 0 0.13948(3) 0.00976(11) Uani d S 1 . . Ti
P1 0.33646(6) -0.04524(6) 0.08178(2) 0.00839(10) Uani d . 1 . . P
P2 0.71433(9) -0.01963(9) 0.25 0.00922(12) Uani d S 1 . . P
V 0.6667 0.3333 0.26124(4) 0.0124(2) Uiso d SP 0.5 . . V
O1 0.5144(3) -0.1814(3) 0.25 0.0114(3) Uani d S 1 . . O
O2 0.3690(2) -0.1277(2) 0.14082(6) 0.0135(3) Uani d . 1 . . O
O3 0.5190(2) 0.12081(19) 0.06606(7) 0.0147(3) Uani d . 1 . . O
O4 0.4565(2) 0.2647(2) -0.03331(6) 0.0148(3) Uani d . 1 . . O
O5 0.1944(2) 0.0119(2) 0.09467(7) 0.0144(3) Uani d . 1 . . O
O6 0.0225(3) -0.1716(3) 0.19332(8) 0.0348(5) Uani d . 1 . . O
O7 0.7001(4) 0.1556(4) 0.26453(12) 0.0188(6) Uiso d P 0.5 . . O
O8 0.641(3) 0.306(2) 0.1691(3) 0.023(3) Uiso d P 0.17 . . O

loop_
_atom_site_aniso_label
_atom_site_aniso_U_11
_atom_site_aniso_U_22
_atom_site_aniso_U_33
_atom_site_aniso_U_12
_atom_site_aniso_U_13
_atom_site_aniso_U_23
Ti1 0.00869(15) 0.00869(15) 0.0091(2) 0.00434(7) 0 0
Ti2 0.00892(14) 0.00892(14) 0.0073(2) 0.00446(7) 0 0
Ti3 0.00982(14) 0.00982(14) 0.0096(2) 0.00491(7) 0 0
P1 0.00874(19) 0.00797(18) 0.00877(19) 0.00440(15) 0.00128(14) 0.00053(14)
P2 0.0070(3) 0.0076(3) 0.0125(3) 0.0033(2) 0 0
O1 0.0073(7) 0.0125(8) 0.0101(8) 0.0018(6) 0 0
O2 0.0155(6) 0.0122(6) 0.0136(6) 0.0074(5) 0.0019(5) 0.0038(5)
O3 0.0131(6) 0.0120(6) 0.0164(6) 0.0044(5) 0.0020(5) 0.0049(5)
O4 0.0136(6) 0.0160(6) 0.0144(6) 0.0071(5) -0.0038(5) 0.0005(5)
O5 0.0127(6) 0.0166(6) 0.0169(6) 0.0096(5) 0.0025(5) -0.0003(5)
O6 0.0497(13) 0.0507(13) 0.0227(9) 0.0390(11) -0.0004(8) 0.0125(8)

loop_
_atom_type_symbol
_atom_type_description
_atom_type_scat_dispersion_real
_atom_type_scat_dispersion_imag
_atom_type_scat_source
O O 0.0106 0.006 'International Tables Vol C Tables 4.2.6.8 and 6.1.1.4'
P P 0.1023 0.0942 'International Tables Vol C Tables 4.2.6.8 and 6.1.1.4'
Ti Ti 0.2776 0.4457 'International Tables Vol C Tables 4.2.6.8 and 6.1.1.4'
V V 0.3005 0.5294 'International Tables Vol C Tables 4.2.6.8 and 6.1.1.4'

loop_
_geom_angle_atom_site_label_1
_geom_angle_atom_site_label_2
_geom_angle_atom_site_label_3
_geom_angle
_geom_angle_site_symmetry_1
_geom_angle_site_symmetry_3
O3 Ti1 O3 92.65(7) 2_655 3_665
O3 Ti1 O3 92.66(7) 2_655 .
O3 Ti1 O3 92.66(7) 3_665 .
O3 Ti1 O4 88.71(6) 2_655 2_655
O3 Ti1 O4 176.70(7) 3_665 2_655
O3 Ti1 O4 90.28(6) . 2_655
O3 Ti1 O4 176.71(7) 2_655 .
O3 Ti1 O4 90.28(6) 3_665 .
O3 Ti1 O4 88.71(6) . .
O4 Ti1 O4 88.29(7) 2_655 .
O3 Ti1 O4 90.28(6) 2_655 3_665
O3 Ti1 O4 88.71(6) 3_665 3_665
O3 Ti1 O4 176.71(7) . 3_665
O4 Ti1 O4 88.29(7) 2_655 3_665
O4 Ti1 O4 88.29(7) . 3_665
O2 Ti2 O2 99.25(6) 3_655 .
O2 Ti2 O2 99.25(6) 3_655 2_545
O2 Ti2 O2 99.25(6) . 2_545
O2 Ti2 O1 93.48(7) 3_655 .
O2 Ti2 O1 92.77(7) . .
O2 Ti2 O1 160.80(6) 2_545 .
O2 Ti2 O1 160.80(6) 3_655 2_545
O2 Ti2 O1 93.48(7) . 2_545
O2 Ti2 O1 92.77(7) 2_545 2_545
O1 Ti2 O1 71.47(6) . 2_545
O2 Ti2 O1 92.77(7) 3_655 3_655
O2 Ti2 O1 160.80(6) . 3_655
O2 Ti2 O1 93.48(7) 2_545 3_655
O1 Ti2 O1 71.47(6) . 3_655
O1 Ti2 O1 71.47(6) 2_545 3_655
O2 Ti2 Ti2 118.40(5) 3_655 10_556
O2 Ti2 Ti2 118.40(5) . 10_556
O2 Ti2 Ti2 118.40(5) 2_545 10_556
O1 Ti2 Ti2 42.41(4) . 10_556
O1 Ti2 Ti2 42.41(4) 2_545 10_556
O1 Ti2 Ti2 42.41(4) 3_655 10_556
O5 Ti3 O5 94.54(6) 3 .
O5 Ti3 O5 94.54(6) 3 2
O5 Ti3 O5 94.54(6) . 2
O5 Ti3 O6 87.58(8) 3 3
O5 Ti3 O6 173.88(9) . 3
O5 Ti3 O6 91.01(9) 2 3
O5 Ti3 O6 173.88(9) 3 2
O5 Ti3 O6 91.01(9) . 2
O5 Ti3 O6 87.58(8) 2 2
O6 Ti3 O6 86.64(9) 3 2
O5 Ti3 O6 91.01(9) 3 .
O5 Ti3 O6 87.58(8) . .
O5 Ti3 O6 173.88(9) 2 .
O6 Ti3 O6 86.64(9) 3 .
O6 Ti3 O6 86.64(9) 2 .
O3 P1 O4 113.37(9) . 8
O3 P1 O5 110.28(8) . .
O4 P1 O5 109.51(8) 8 .
O3 P1 O2 106.25(8) . .
O4 P1 O2 108.50(8) 8 .
O5 P1 O2 108.79(8) . .
O6 P2 O6 116.08(18) 12_656 3_655
O6 P2 O1 109.38(9) 12_656 .
O6 P2 O1 109.38(9) 3_655 .
O6 P2 O7 97.26(14) 12_656 .
O6 P2 O7 118.28(14) 3_655 .
O1 P2 O7 105.45(14) . .
O6 P2 O7 118.28(14) 12_656 10_556
O6 P2 O7 97.26(14) 3_655 10_556
O1 P2 O7 105.45(14) . 10_556
O7 P2 O7 23.6(2) . 10_556
V V O8 171.8(5) 10_556 12_666
V V O8 171.8(5) 10_556 11_656
O8 V O8 14.2(8) 12_666 11_656
V V O8 171.8(5) 10_556 10_556
O8 V O8 14.2(8) 12_666 10_556
O8 V O8 14.2(8) 11_656 10_556
V V O7 92.51(10) 10_556 .
O8 V O7 95.7(5) 12_666 .
O8 V O7 82.7(9) 11_656 .
O8 V O7 84.1(10) 10_556 .
V V O7 92.51(10) 10_556 3_665
O8 V O7 84.1(10) 12_666 3_665
O8 V O7 95.7(5) 11_656 3_665
O8 V O7 82.7(9) 10_556 3_665
O7 V O7 119.810(16) . 3_665
V V O7 92.52(10) 10_556 2_655
O8 V O7 82.7(10) 12_666 2_655
O8 V O7 84.1(10) 11_656 2_655
O8 V O7 95.7(5) 10_556 2_655
O7 V O7 119.810(16) . 2_655
O7 V O7 119.807(16) 3_665 2_655
V V O7 70.98(9) 10_556 10_556
O8 V O7 117.2(5) 12_666 10_556
O8 V O7 104.1(9) 11_656 10_556
O8 V O7 105.5(10) 10_556 10_556
O7 V O7 21.54(18) . 10_556
O7 V O7 119.11(3) 3_665 10_556
O7 V O7 119.11(3) 2_655 10_556
V V O7 70.98(10) 10_556 12_666
O8 V O7 105.5(10) 12_666 12_666
O8 V O7 117.2(5) 11_656 12_666
O8 V O7 104.1(9) 10_556 12_666
O7 V O7 119.11(3) . 12_666
O7 V O7 21.54(18) 3_665 12_666
O7 V O7 119.11(3) 2_655 12_666
O7 V O7 109.92(9) 10_556 12_666
V V O7 70.98(10) 10_556 11_656
O8 V O7 104.1(9) 12_666 11_656
O8 V O7 105.5(10) 11_656 11_656
O8 V O7 117.2(5) 10_556 11_656
O7 V O7 119.11(3) . 11_656
O7 V O7 119.11(3) 3_665 11_656
O7 V O7 21.54(18) 2_655 11_656
O7 V O7 109.92(9) 10_556 11_656
O7 V O7 109.91(9) 12_666 11_656
V V O8 6.2(4) 10_556 3_665
O8 V O8 165.5(8) 12_666 3_665
O8 V O8 172.6(4) 11_656 3_665
O8 V O8 172.6(4) 10_556 3_665
O7 V O8 98.7(4) . 3_665
O7 V O8 89.9(8) 3_665 3_665
O7 V O8 88.9(7) 2_655 3_665
O7 V O8 77.2(4) 10_556 3_665
O7 V O8 68.5(8) 12_666 3_665
O7 V O8 67.4(7) 11_656 3_665
V V O8 6.2(4) 10_556 2_655
O8 V O8 172.6(4) 12_666 2_655
O8 V O8 165.5(8) 11_656 2_655
O8 V O8 172.6(4) 10_556 2_655
O7 V O8 88.9(7) . 2_655
O7 V O8 98.7(4) 3_665 2_655
O7 V O8 89.9(8) 2_655 2_655
O7 V O8 67.4(7) 10_556 2_655
O7 V O8 77.2(4) 12_666 2_655
O7 V O8 68.5(8) 11_656 2_655
O8 V O8 10.8(6) 3_665 2_655
P2 O1 Ti2 132.39(4) . 10_556
P2 O1 Ti2 132.39(4) . .
Ti2 O1 Ti2 95.18(8) 10_556 .
P1 O2 Ti2 146.67(10) . .
P1 O3 Ti1 151.66(10) . .
P1 O4 Ti1 143.22(10) 9 .
P1 O5 Ti3 152.34(10) . .
P2 O6 Ti3 158.97(14) 2_545 .
O7 O7 P2 78.19(10) 10_556 .
O7 O7 V 87.48(10) 10_556 .
P2 O7 V 165.0(2) . .
O7 O7 V 70.97(9) 10_556 10_556
P2 O7 V 148.83(18) . 10_556
V O7 V 16.51(7) . 10_556
O8 O8 O8 59.998(15) 3_665 2_655
O8 O8 V 82.9(4) 3_665 10_556
O8 O8 V 82.9(4) 2_655 10_556
O8 O8 V 84.6(3) 3_665 .
O8 O8 V 84.6(3) 2_655 .
V O8 V 1.99(12) 10_556 .

loop_
_geom_bond_atom_site_label_1
_geom_bond_atom_site_label_2
_geom_bond_site_symmetry_2
_geom_bond_distance
Ti1 O3 2_655 1.9072(14)
Ti1 O3 3_665 1.9072(14)
Ti1 O3 . 1.9073(14)
Ti1 O4 2_655 1.9491(14)
Ti1 O4 . 1.9492(14)
Ti1 O4 3_665 1.9492(14)
Ti2 O2 3_655 1.8266(14)
Ti2 O2 . 1.8266(14)
Ti2 O2 2_545 1.8266(14)
Ti2 O1 . 2.1085(13)
Ti2 O1 2_545 2.1086(13)
Ti2 O1 3_655 2.1086(13)
Ti2 Ti2 10_556 3.1136(11)
Ti3 O5 3 1.8792(14)
Ti3 O5 . 1.8792(14)
Ti3 O5 2 1.8792(14)
Ti3 O6 3 1.9599(18)
Ti3 O6 2 1.9599(18)
Ti3 O6 . 1.9599(18)
P1 O3 . 1.5174(15)
P1 O4 8 1.5191(15)
P1 O5 . 1.5269(15)
P1 O2 . 1.5722(15)
P2 O6 12_656 1.4842(18)
P2 O6 3_655 1.4843(18)
P2 O1 . 1.552(2)
P2 O7 . 1.576(3)
P2 O7 10_556 1.576(3)
V V 10_556 0.500(2)
V O8 12_666 1.563(7)
V O8 11_656 1.563(7)
V O8 10_556 1.563(7)
V O7 . 1.662(3)
V O7 3_665 1.662(3)
V O7 2_655 1.662(3)
V O7 10_556 1.756(3)
V O7 12_666 1.756(3)
V O7 11_656 1.756(3)
V O8 3_665 2.058(7)
V O8 2_655 2.058(7)
O1 Ti2 10_556 2.1085(13)
O4 P1 9 1.5191(15)
O6 P2 2_545 1.4843(18)
O7 O7 10_556 0.645(5)
O7 V 10_556 1.756(3)
O8 O8 3_665 0.39(2)
O8 O8 2_655 0.39(2)
O8 V 10_556 1.563(7)
